data_4086103
loop_
_publ_author_name
'Karunananda, Malkanthi K.'
'Parmelee, Sean R.'
'Waldhart, Greyson W.'
'Mankad, Neal P.'

_publ_section_title
;
 Experimental and Computational Characterization of the Transition State
 for C--X Bimetallic Oxidative Addition at a Cu--Fe Reaction Center
;
_journal_issue 15
_journal_name_full Organometallics
_journal_page_first 3857
_journal_paper_doi 10.1021/acs.organomet.5b00476
_journal_volume 34
_journal_year 2015
_chemical_formula_sum 'C41 H49 Ag Fe N2 O2'
_chemical_formula_weight 765.54
_chemical_name_common gww_3_21_tol_pent
_space_group_crystal_system triclinic
_space_group_IT_number 2
_space_group_name_Hall '-P 1'
_space_group_name_H-M_alt 'P -1'
_symmetry_space_group_name_Hall '-P 1'
_symmetry_space_group_name_H-M 'P -1'
_atom_sites_solution_hydrogens geom
_cell_angle_alpha 105.930(5)
_cell_angle_beta 91.422(5)
_cell_angle_gamma 112.251(4)
_cell_formula_units_Z 2
_cell_length_a 10.0703(14)
_cell_length_b 12.6379(16)
_cell_length_c 17.354(3)
_cell_measurement_reflns_used 4568
_cell_measurement_temperature 200.(2)
_cell_measurement_theta_max 25.8710
_cell_measurement_theta_min 2.3653
_cell_volume 1945.0(5)
_computing_cell_refinement 'SAINT V8.34A (Bruker AXS Inc., 2013)'
_computing_data_reduction 'SAINT V8.34A (Bruker AXS Inc., 2013)'
_computing_structure_refinement 'SHELXL-2014/7 (Sheldrick, 2014)'
_diffrn_ambient_temperature 200.(2)
_diffrn_detector_area_resol_mean 8.3330
_diffrn_measured_fraction_theta_full 0.961
_diffrn_measured_fraction_theta_max 0.961
_diffrn_radiation_wavelength 0.71073
_diffrn_reflns_av_R_equivalents 0.0897
_diffrn_reflns_av_unetI/netI 0.1090
_diffrn_reflns_limit_h_max 12
_diffrn_reflns_limit_h_min -12
_diffrn_reflns_limit_k_max 12
_diffrn_reflns_limit_k_min -15
_diffrn_reflns_limit_l_max 21
_diffrn_reflns_limit_l_min -21
_diffrn_reflns_number 21642
_diffrn_reflns_theta_full 26.73
_diffrn_reflns_theta_max 26.73
_diffrn_reflns_theta_min 2.21
_exptl_absorpt_coefficient_mu 0.911
_exptl_absorpt_correction_T_max 0.84
_exptl_absorpt_correction_T_min 0.61
_exptl_absorpt_correction_type multi-scan
_exptl_absorpt_process_details 'SADABS V2014/2 (Bruker AXS Inc.)'
_exptl_crystal_colour yellow
_exptl_crystal_density_diffrn 1.307
_exptl_crystal_density_method 'not measured'
_exptl_crystal_description needle
_exptl_crystal_F_000 796
_exptl_crystal_size_max 0.600
_exptl_crystal_size_mid 0.310
_exptl_crystal_size_min 0.200
_refine_diff_density_max 1.432
_refine_diff_density_min -1.281
_refine_ls_extinction_method none
_refine_ls_goodness_of_fit_ref 1.055
_refine_ls_hydrogen_treatment constr
_refine_ls_matrix_type full
_refine_ls_number_parameters 433
_refine_ls_number_reflns 7929
_refine_ls_number_restraints 0
_refine_ls_restrained_S_all 1.055
_refine_ls_R_factor_all 0.1162
_refine_ls_R_factor_gt 0.0763
_refine_ls_shift/su_max 0.009
_refine_ls_shift/su_mean 0.000
_refine_ls_structure_factor_coef Fsqd
_refine_ls_weighting_details 'w=1/[\s^2^(Fo^2^)+(0.1044P)^2^+3.2234P] where P=(Fo^2^+2Fc^2^)/3'
_refine_ls_weighting_scheme calc
_refine_ls_wR_factor_gt 0.1971
_refine_ls_wR_factor_ref 0.2189
_reflns_number_gt 5276
_reflns_number_total 7929
_reflns_threshold_expression 'I > 2\s(I)'
_cod_data_source_file om5b00476_si_003.cif
_cod_data_source_block I
_cod_depositor_comments 'Adding full bibliography for 4086103--4086104.cif.'
_cod_database_code 4086103

loop_
_space_group_symop_operation_xyz
'x, y, z'
'-x, -y, -z'

loop_
_atom_site_type_symbol
_atom_site_label
_atom_site_fract_x
_atom_site_fract_y
_atom_site_fract_z
_atom_site_U_iso_or_equiv
_atom_site_adp_type
_atom_site_calc_flag
_atom_site_refinement_flags_adp
_atom_site_refinement_flags_posn
_atom_site_occupancy
Ag Ag1 0.55947(5) 0.54538(4) 0.26751(4) 0.0351(2) Uani d . . 1
Fe Fe1 0.39630(9) 0.65765(8) 0.28678(7) 0.0370(3) Uani d . . 1
C C1 0.7210(6) 0.4769(5) 0.2572(4) 0.0262(13) Uani d . . 1
C C2 0.8495(6) 0.3600(6) 0.2373(5) 0.0353(16) Uani d . . 1
H H2 0.871 0.2907 0.2237 0.042 Uiso calc U R 1
C C3 0.9452(6) 0.4751(6) 0.2617(4) 0.0323(15) Uani d . . 1
H H3 1.0479 0.5032 0.2696 0.039 Uiso calc U R 1
C C4 0.9268(6) 0.6741(5) 0.3002(4) 0.0303(15) Uani d . . 1
C C5 0.9485(6) 0.7310(6) 0.2400(5) 0.0366(17) Uani d . . 1
C C6 1.0122(7) 0.8569(7) 0.2666(6) 0.049(2) Uani d . . 1
H H6 1.0276 0.8997 0.228 0.058 Uiso calc U R 1
C C7 1.0520(8) 0.9186(6) 0.3469(6) 0.050(2) Uani d . . 1
H H7 1.098 1.0038 0.3638 0.06 Uiso calc U R 1
C C8 1.0264(8) 0.8589(7) 0.4040(6) 0.051(2) Uani d . . 1
H H8 1.0534 0.9036 0.4598 0.061 Uiso calc U R 1
C C9 0.9613(7) 0.7335(6) 0.3811(5) 0.0358(16) Uani d . . 1
C C10 0.9061(8) 0.6645(7) 0.1499(5) 0.0464(19) Uani d . . 1
H H10 0.8578 0.5772 0.145 0.056 Uiso calc U R 1
C C11 1.0358(10) 0.6781(9) 0.1050(6) 0.065(3) Uani d . . 1
H H11A 1.0905 0.7632 0.1106 0.098 Uiso calc U R 1
H H11B 1.0025 0.6325 0.0476 0.098 Uiso calc U R 1
H H11C 1.0984 0.6476 0.1279 0.098 Uiso calc U R 1
C C12 0.7944(10) 0.6944(10) 0.1099(6) 0.074(3) Uani d . . 1
H H12A 0.7119 0.6835 0.1402 0.112 Uiso calc U R 1
H H12B 0.7609 0.6411 0.0541 0.112 Uiso calc U R 1
H H12C 0.8386 0.7781 0.1098 0.112 Uiso calc U R 1
C C13 0.9255(8) 0.6675(7) 0.4446(5) 0.0463(19) Uani d . . 1
H H13 0.8836 0.5795 0.4149 0.056 Uiso calc U R 1
C C14 1.0595(11) 0.6936(11) 0.5021(7) 0.081(3) Uani d . . 1
H H14A 1.1301 0.6721 0.4708 0.121 Uiso calc U R 1
H H14B 1.0311 0.6462 0.5397 0.121 Uiso calc U R 1
H H14C 1.1031 0.7793 0.5328 0.121 Uiso calc U R 1
C C15 0.8086(10) 0.6947(9) 0.4902(6) 0.066(3) Uani d . . 1
H H15A 0.8459 0.7807 0.5199 0.1 Uiso calc U R 1
H H15B 0.7821 0.6483 0.5284 0.1 Uiso calc U R 1
H H15C 0.7229 0.6728 0.4515 0.1 Uiso calc U R 1
C C16 0.5780(6) 0.2573(5) 0.2079(4) 0.0289(14) Uani d . . 1
C C17 0.5224(7) 0.2182(6) 0.1265(5) 0.0368(16) Uani d . . 1
C C18 0.3932(8) 0.1141(7) 0.0996(5) 0.054(2) Uani d . . 1
H H18 0.3508 0.0847 0.0444 0.064 Uiso calc U R 1
C C19 0.3282(8) 0.0546(7) 0.1529(6) 0.055(2) Uani d . . 1
H H19 0.2407 -0.0154 0.1342 0.066 Uiso calc U R 1
C C20 0.3873(8) 0.0943(6) 0.2319(5) 0.0460(19) Uani d . . 1
H H20 0.3396 0.0517 0.2675 0.055 Uiso calc U R 1
C C21 0.5167(7) 0.1966(6) 0.2624(5) 0.0361(16) Uani d . . 1
C C22 0.5919(8) 0.2836(7) 0.0665(5) 0.0480(19) Uani d . . 1
H H22 0.683 0.3534 0.0963 0.058 Uiso calc U R 1
C C23 0.6332(12) 0.2044(11) -0.0025(7) 0.085(3) Uani d . . 1
H H23A 0.7029 0.179 0.0191 0.128 Uiso calc U R 1
H H23B 0.6773 0.2495 -0.0397 0.128 Uiso calc U R 1
H H23C 0.5463 0.1335 -0.0317 0.128 Uiso calc U R 1
C C24 0.4945(12) 0.3332(11) 0.0334(7) 0.086(4) Uani d . . 1
H H24A 0.4033 0.2668 0.0046 0.129 Uiso calc U R 1
H H24B 0.5434 0.3758 -0.004 0.129 Uiso calc U R 1
H H24C 0.4741 0.3888 0.0783 0.129 Uiso calc U R 1
C C25 0.5795(8) 0.2427(7) 0.3510(5) 0.0470(19) Uani d . . 1
H H25 0.6856 0.2921 0.356 0.056 Uiso calc U R 1
C C26 0.5617(10) 0.1431(9) 0.3878(6) 0.070(3) Uani d . . 1
H H26A 0.4585 0.0988 0.3892 0.105 Uiso calc U R 1
H H26B 0.6144 0.1779 0.443 0.105 Uiso calc U R 1
H H26C 0.6005 0.0881 0.3549 0.105 Uiso calc U R 1
C C27 0.5093(14) 0.3245(10) 0.3998(6) 0.085(3) Uani d . . 1
H H27A 0.5289 0.3933 0.3795 0.127 Uiso calc U R 1
H H27B 0.5501 0.3532 0.4572 0.127 Uiso calc U R 1
H H27C 0.4043 0.2789 0.3936 0.127 Uiso calc U R 1
C C28 0.5938(8) 0.8108(7) 0.3099(7) 0.058(3) Uani d . . 1
H H28 0.6928 0.811 0.3057 0.069 Uiso calc U R 1
C C29 0.5257(10) 0.8163(8) 0.3787(6) 0.062(3) Uani d . . 1
H H29 0.5676 0.8204 0.4328 0.075 Uiso calc U R 1
C C30 0.3923(10) 0.8193(8) 0.3610(8) 0.067(3) Uani d . . 1
H H30 0.3224 0.8259 0.4001 0.08 Uiso calc U R 1
C C31 0.3722(9) 0.8118(7) 0.2800(9) 0.074(4) Uani d . . 1
H H31 0.2871 0.8143 0.2509 0.089 Uiso calc U R 1
C C32 0.4972(11) 0.8060(7) 0.2472(7) 0.068(3) Uani d . . 1
H H32 0.5165 0.8041 0.1906 0.081 Uiso calc U R 1
C C33 0.3127(8) 0.5516(7) 0.1940(6) 0.049(2) Uani d . . 1
C C34 0.3238(7) 0.5585(7) 0.3419(6) 0.050(2) Uani d . . 1
C C35 1.0449(16) 0.1713(12) 0.0534(8) 0.100(4) Uani d . . 1
H H35A 1.1482 0.1874 0.0546 0.15 Uiso calc U R 1
H H35B 1.0292 0.2414 0.0489 0.15 Uiso calc U R 1
H H35C 0.9888 0.1014 0.0068 0.15 Uiso calc U R 1
C C36 0.9972(10) 0.1465(7) 0.1289(6) 0.055(2) Uani d . . 1
C C37 1.0896(11) 0.2029(9) 0.2014(6) 0.060(2) Uani d . . 1
H H37 1.1862 0.2574 0.2031 0.072 Uiso calc U R 1
C C38 1.0433(15) 0.1809(11) 0.2697(8) 0.085(4) Uani d . . 1
H H38 1.1088 0.2195 0.3189 0.102 Uiso calc U R 1
C C39 0.9055(18) 0.1050(12) 0.2702(9) 0.094(4) Uani d . . 1
H H39 0.8754 0.0926 0.3196 0.113 Uiso calc U R 1
C C40 0.8111(14) 0.0471(9) 0.2009(9) 0.086(4) Uani d . . 1
H H40 0.7148 -0.0069 0.2007 0.104 Uiso calc U R 1
C C41 0.8578(12) 0.0683(7) 0.1306(7) 0.069(3) Uani d . . 1
H H41 0.7921 0.0279 0.0814 0.083 Uiso calc U R 1
N N1 0.8654(5) 0.5444(4) 0.2730(3) 0.0264(12) Uani d . . 1
N N2 0.7125(5) 0.3627(4) 0.2361(3) 0.0261(11) Uani d . . 1
O O1 0.2543(7) 0.4851(6) 0.1306(5) 0.078(2) Uani d . . 1
O O2 0.2689(7) 0.4954(6) 0.3797(5) 0.073(2) Uani d . . 1

loop_
_atom_site_aniso_label
_atom_site_aniso_U_11
_atom_site_aniso_U_22
_atom_site_aniso_U_33
_atom_site_aniso_U_12
_atom_site_aniso_U_13
_atom_site_aniso_U_23
Ag1 0.0187(2) 0.0332(3) 0.0566(4) 0.01465(18) 0.0044(2) 0.0127(2)
Fe1 0.0225(5) 0.0335(5) 0.0598(8) 0.0150(4) 0.0065(4) 0.0164(5)
C1 0.021(3) 0.034(3) 0.024(3) 0.013(2) 0.001(2) 0.006(3)
C2 0.026(3) 0.033(3) 0.051(5) 0.017(3) 0.007(3) 0.010(3)
C3 0.021(3) 0.035(3) 0.043(4) 0.015(3) -0.002(3) 0.009(3)
C4 0.017(3) 0.025(3) 0.046(4) 0.007(2) 0.002(3) 0.009(3)
C5 0.020(3) 0.034(3) 0.059(5) 0.010(2) 0.007(3) 0.019(3)
C6 0.031(4) 0.039(4) 0.082(7) 0.012(3) 0.013(4) 0.030(4)
C7 0.039(4) 0.026(3) 0.076(7) 0.008(3) 0.012(4) 0.008(4)
C8 0.040(4) 0.036(4) 0.063(6) 0.014(3) 0.003(4) -0.001(4)
C9 0.027(3) 0.036(3) 0.042(4) 0.013(3) 0.001(3) 0.007(3)
C10 0.044(4) 0.047(4) 0.049(5) 0.011(3) 0.006(3) 0.026(4)
C11 0.057(5) 0.082(7) 0.058(6) 0.032(5) 0.014(4) 0.017(5)
C12 0.061(6) 0.121(9) 0.059(7) 0.052(6) 0.006(5) 0.034(6)
C13 0.053(4) 0.049(4) 0.034(5) 0.019(4) -0.003(3) 0.010(4)
C14 0.061(6) 0.108(8) 0.074(8) 0.044(6) -0.006(5) 0.016(6)
C15 0.060(5) 0.080(6) 0.068(7) 0.030(5) 0.025(5) 0.032(5)
C16 0.017(3) 0.025(3) 0.040(4) 0.009(2) 0.002(2) 0.004(3)
C17 0.033(3) 0.039(4) 0.036(4) 0.019(3) 0.003(3) 0.002(3)
C18 0.039(4) 0.042(4) 0.050(5) 0.000(3) -0.013(4) -0.007(4)
C19 0.035(4) 0.039(4) 0.066(6) 0.001(3) -0.002(4) -0.002(4)
C20 0.041(4) 0.032(4) 0.055(5) 0.005(3) 0.011(4) 0.012(4)
C21 0.030(3) 0.030(3) 0.044(5) 0.012(3) 0.003(3) 0.003(3)
C22 0.039(4) 0.053(4) 0.050(5) 0.017(3) 0.002(3) 0.016(4)
C23 0.085(7) 0.099(8) 0.091(9) 0.049(7) 0.045(6) 0.037(7)
C24 0.098(8) 0.120(9) 0.091(9) 0.072(8) 0.036(7) 0.068(8)
C25 0.040(4) 0.048(4) 0.045(5) 0.009(3) 0.005(3) 0.015(4)
C26 0.063(6) 0.078(6) 0.066(7) 0.018(5) -0.005(5) 0.033(6)
C27 0.131(10) 0.077(7) 0.048(6) 0.049(7) 0.027(6) 0.008(5)
C28 0.034(4) 0.035(4) 0.107(8) 0.013(3) 0.020(5) 0.027(5)
C29 0.059(5) 0.051(5) 0.066(7) 0.016(4) -0.005(5) 0.011(5)
C30 0.057(5) 0.047(5) 0.105(9) 0.028(4) 0.034(5) 0.023(5)
C31 0.046(5) 0.032(4) 0.149(12) 0.017(4) -0.015(6) 0.034(6)
C32 0.078(7) 0.039(4) 0.078(7) 0.007(4) 0.008(5) 0.030(5)
C33 0.032(4) 0.053(5) 0.071(6) 0.026(3) 0.008(4) 0.021(5)
C34 0.026(3) 0.045(4) 0.085(7) 0.022(3) 0.008(4) 0.019(4)
C35 0.137(11) 0.097(9) 0.090(10) 0.061(8) 0.035(8) 0.046(8)
C36 0.064(5) 0.046(4) 0.066(7) 0.032(4) 0.022(5) 0.020(4)
C37 0.067(6) 0.065(6) 0.062(7) 0.049(5) 0.012(5) 0.006(5)
C38 0.104(9) 0.097(9) 0.071(9) 0.067(8) -0.012(7) 0.017(7)
C39 0.150(13) 0.078(8) 0.093(10) 0.074(9) 0.042(9) 0.044(8)
C40 0.095(8) 0.042(5) 0.106(11) 0.013(5) 0.030(8) 0.019(6)
C41 0.087(7) 0.036(4) 0.069(7) 0.017(4) 0.001(6) 0.005(5)
N1 0.018(2) 0.026(2) 0.036(3) 0.0110(19) 0.003(2) 0.009(2)
N2 0.020(2) 0.026(2) 0.034(3) 0.0143(19) 0.002(2) 0.005(2)
O1 0.070(4) 0.077(5) 0.073(5) 0.033(4) -0.016(4) -0.002(4)
O2 0.058(4) 0.080(4) 0.104(6) 0.028(3) 0.030(4) 0.059(4)

loop_
_atom_type_symbol
_atom_type_description
_atom_type_scat_dispersion_real
_atom_type_scat_dispersion_imag
_atom_type_scat_source
C C 0.0033 0.0016 'International Tables Vol C Tables 4.2.6.8 and 6.1.1.4'
H H 0.0000 0.0000 'International Tables Vol C Tables 4.2.6.8 and 6.1.1.4'
Ag Ag -0.8971 1.1015 'International Tables Vol C Tables 4.2.6.8 and 6.1.1.4'
Fe Fe 0.3463 0.8444 'International Tables Vol C Tables 4.2.6.8 and 6.1.1.4'
N N 0.0061 0.0033 'International Tables Vol C Tables 4.2.6.8 and 6.1.1.4'
O O 0.0106 0.0060 'International Tables Vol C Tables 4.2.6.8 and 6.1.1.4'

loop_
_geom_angle_atom_site_label_1
_geom_angle_atom_site_label_2
_geom_angle_atom_site_label_3
_geom_angle
C1 Ag1 Fe1 171.53(16)
C33 Fe1 C34 94.4(4)
C33 Fe1 C32 98.7(4)
C34 Fe1 C32 166.7(4)
C33 Fe1 C31 104.7(4)
C34 Fe1 C31 133.7(5)
C32 Fe1 C31 39.7(4)
C33 Fe1 C29 163.8(4)
C34 Fe1 C29 101.8(4)
C32 Fe1 C29 65.3(4)
C31 Fe1 C29 65.1(4)
C33 Fe1 C30 138.8(4)
C34 Fe1 C30 102.9(4)
C32 Fe1 C30 65.3(4)
C31 Fe1 C30 38.6(4)
C29 Fe1 C30 38.4(4)
C33 Fe1 C28 126.9(4)
C34 Fe1 C28 131.2(4)
C32 Fe1 C28 39.4(4)
C31 Fe1 C28 65.8(3)
C29 Fe1 C28 38.5(4)
C30 Fe1 C28 64.7(4)
C33 Fe1 Ag1 80.1(2)
C34 Fe1 Ag1 78.7(2)
C32 Fe1 Ag1 106.0(3)
C31 Fe1 Ag1 145.4(3)
C29 Fe1 Ag1 101.2(3)
C30 Fe1 Ag1 139.6(3)
C28 Fe1 Ag1 83.7(2)
N1 C1 N2 103.4(5)
N1 C1 Ag1 125.0(4)
N2 C1 Ag1 131.6(4)
C3 C2 N2 106.2(6)
C3 C2 H2 126.9
N2 C2 H2 126.9
C2 C3 N1 106.6(5)
C2 C3 H3 126.7
N1 C3 H3 126.7
C9 C4 C5 124.1(6)
C9 C4 N1 119.2(6)
C5 C4 N1 116.7(6)
C4 C5 C6 116.5(7)
C4 C5 C10 123.9(6)
C6 C5 C10 119.6(7)
C7 C6 C5 120.7(8)
C7 C6 H6 119.7
C5 C6 H6 119.7
C6 C7 C8 120.7(7)
C6 C7 H7 119.6
C8 C7 H7 119.6
C7 C8 C9 121.1(8)
C7 C8 H8 119.5
C9 C8 H8 119.5
C4 C9 C8 116.8(7)
C4 C9 C13 122.1(6)
C8 C9 C13 121.0(7)
C11 C10 C5 112.9(6)
C11 C10 C12 112.0(7)
C5 C10 C12 112.9(8)
C11 C10 H10 106.1
C5 C10 H10 106.1
C12 C10 H10 106.1
C10 C11 H11A 109.5
C10 C11 H11B 109.5
H11A C11 H11B 109.5
C10 C11 H11C 109.5
H11A C11 H11C 109.5
H11B C11 H11C 109.5
C10 C12 H12A 109.5
C10 C12 H12B 109.5
H12A C12 H12B 109.5
C10 C12 H12C 109.5
H12A C12 H12C 109.5
H12B C12 H12C 109.5
C9 C13 C15 110.0(7)
C9 C13 C14 112.9(7)
C15 C13 C14 112.0(8)
C9 C13 H13 107.2
C15 C13 H13 107.2
C14 C13 H13 107.2
C13 C14 H14A 109.5
C13 C14 H14B 109.5
H14A C14 H14B 109.5
C13 C14 H14C 109.5
H14A C14 H14C 109.5
H14B C14 H14C 109.5
C13 C15 H15A 109.5
C13 C15 H15B 109.5
H15A C15 H15B 109.5
C13 C15 H15C 109.5
H15A C15 H15C 109.5
H15B C15 H15C 109.5
C17 C16 C21 123.6(6)
C17 C16 N2 117.8(6)
C21 C16 N2 118.4(6)
C16 C17 C18 117.2(7)
C16 C17 C22 123.5(6)
C18 C17 C22 119.3(7)
C19 C18 C17 120.2(8)
C19 C18 H18 119.9
C17 C18 H18 119.9
C20 C19 C18 121.0(7)
C20 C19 H19 119.5
C18 C19 H19 119.5
C19 C20 C21 121.7(7)
C19 C20 H20 119.2
C21 C20 H20 119.2
C16 C21 C20 116.2(7)
C16 C21 C25 122.2(6)
C20 C21 C25 121.5(7)
C23 C22 C24 110.1(9)
C23 C22 C17 112.0(7)
C24 C22 C17 111.8(7)
C23 C22 H22 107.6
C24 C22 H22 107.6
C17 C22 H22 107.6
C22 C23 H23A 109.5
C22 C23 H23B 109.5
H23A C23 H23B 109.5
C22 C23 H23C 109.5
H23A C23 H23C 109.5
H23B C23 H23C 109.5
C22 C24 H24A 109.5
C22 C24 H24B 109.5
H24A C24 H24B 109.5
C22 C24 H24C 109.5
H24A C24 H24C 109.5
H24B C24 H24C 109.5
C21 C25 C26 113.2(7)
C21 C25 C27 110.2(7)
C26 C25 C27 109.3(8)
C21 C25 H25 108.0
C26 C25 H25 108.0
C27 C25 H25 108.0
C25 C26 H26A 109.5
C25 C26 H26B 109.5
H26A C26 H26B 109.5
C25 C26 H26C 109.5
H26A C26 H26C 109.5
H26B C26 H26C 109.5
C25 C27 H27A 109.5
C25 C27 H27B 109.5
H27A C27 H27B 109.5
C25 C27 H27C 109.5
H27A C27 H27C 109.5
H27B C27 H27C 109.5
C29 C28 C32 107.0(8)
C29 C28 Fe1 70.2(5)
C32 C28 Fe1 68.8(5)
C29 C28 H28 126.5
C32 C28 H28 126.5
Fe1 C28 H28 126.5
C30 C29 C28 109.1(9)
C30 C29 Fe1 71.1(5)
C28 C29 Fe1 71.3(5)
C30 C29 H29 125.4
C28 C29 H29 125.4
Fe1 C29 H29 125.4
C31 C30 C29 108.5(9)
C31 C30 Fe1 69.7(5)
C29 C30 Fe1 70.5(5)
C31 C30 H30 125.7
C29 C30 H30 125.7
Fe1 C30 H30 125.7
C30 C31 C32 107.6(8)
C30 C31 Fe1 71.7(5)
C32 C31 Fe1 69.9(5)
C30 C31 H31 126.2
C32 C31 H31 126.2
Fe1 C31 H31 126.2
C28 C32 C31 107.7(10)
C28 C32 Fe1 71.7(5)
C31 C32 Fe1 70.4(5)
C28 C32 H32 126.1
C31 C32 H32 126.1
Fe1 C32 H32 126.1
O1 C33 Fe1 176.2(7)
O2 C34 Fe1 175.6(7)
C36 C35 H35A 109.5
C36 C35 H35B 109.5
H35A C35 H35B 109.5
C36 C35 H35C 109.5
H35A C35 H35C 109.5
H35B C35 H35C 109.5
C37 C36 C41 117.1(10)
C37 C36 C35 121.1(10)
C41 C36 C35 121.8(10)
C38 C37 C36 120.2(10)
C38 C37 H37 119.9
C36 C37 H37 119.9
C37 C38 C39 121.7(11)
C37 C38 H38 119.1
C39 C38 H38 119.1
C40 C39 C38 120.4(13)
C40 C39 H39 119.8
C38 C39 H39 119.8
C39 C40 C41 118.2(11)
C39 C40 H40 120.9
C41 C40 H40 120.9
C40 C41 C36 122.3(10)
C40 C41 H41 118.9
C36 C41 H41 118.9
C1 N1 C3 112.2(5)
C1 N1 C4 123.1(5)
C3 N1 C4 124.6(5)
C1 N2 C2 111.6(5)
C1 N2 C16 123.9(5)
C2 N2 C16 124.3(5)

loop_
_geom_bond_atom_site_label_1
_geom_bond_atom_site_label_2
_geom_bond_distance
Ag1 C1 2.102(6)
Ag1 Fe1 2.5215(11)
Fe1 C33 1.730(9)
Fe1 C34 1.738(9)
Fe1 C32 2.079(8)
Fe1 C31 2.085(7)
Fe1 C29 2.104(9)
Fe1 C30 2.111(9)
Fe1 C28 2.117(7)
C1 N1 1.353(7)
C1 N2 1.356(8)
C2 C3 1.343(9)
C2 N2 1.393(8)
C2 H2 0.95
C3 N1 1.377(8)
C3 H3 0.95
C4 C9 1.363(10)
C4 C5 1.399(10)
C4 N1 1.444(7)
C5 C6 1.402(10)
C5 C10 1.520(11)
C6 C7 1.361(12)
C6 H6 0.95
C7 C8 1.375(12)
C7 H7 0.95
C8 C9 1.398(10)
C8 H8 0.95
C9 C13 1.528(11)
C10 C11 1.515(12)
C10 C12 1.522(11)
C10 H10 1.0
C11 H11A 0.98
C11 H11B 0.98
C11 H11C 0.98
C12 H12A 0.98
C12 H12B 0.98
C12 H12C 0.98
C13 C15 1.528(12)
C13 C14 1.530(11)
C13 H13 1.0
C14 H14A 0.98
C14 H14B 0.98
C14 H14C 0.98
C15 H15A 0.98
C15 H15B 0.98
C15 H15C 0.98
C16 C17 1.386(10)
C16 C21 1.391(10)
C16 N2 1.446(7)
C17 C18 1.407(9)
C17 C22 1.526(11)
C18 C19 1.375(12)
C18 H18 0.95
C19 C20 1.357(12)
C19 H19 0.95
C20 C21 1.402(9)
C20 H20 0.95
C21 C25 1.511(11)
C22 C23 1.514(14)
C22 C24 1.523(12)
C22 H22 1.0
C23 H23A 0.98
C23 H23B 0.98
C23 H23C 0.98
C24 H24A 0.98
C24 H24B 0.98
C24 H24C 0.98
C25 C26 1.516(12)
C25 C27 1.546(13)
C25 H25 1.0
C26 H26A 0.98
C26 H26B 0.98
C26 H26C 0.98
C27 H27A 0.98
C27 H27B 0.98
C27 H27C 0.98
C28 C29 1.391(14)
C28 C32 1.415(13)
C28 H28 1.0
C29 C30 1.387(13)
C29 H29 1.0
C30 C31 1.387(15)
C30 H30 1.0
C31 C32 1.413(15)
C31 H31 1.0
C32 H32 1.0
C33 O1 1.160(10)
C34 O2 1.160(10)
C35 C36 1.479(15)
C35 H35A 0.98
C35 H35B 0.98
C35 H35C 0.98
C36 C37 1.380(13)
C36 C41 1.383(13)
C37 C38 1.345(16)
C37 H37 0.95
C38 C39 1.357(17)
C38 H38 0.95
C39 C40 1.348(17)
C39 H39 0.95
C40 C41 1.378(16)
C40 H40 0.95
C41 H41 0.95
